data_4036809
loop_
_publ_author_name
'Hua, Guoxiong'
'Du, Junyi'
'Cordes, David B.'
'Slawin, Alexandra M. Z.'
'Woollins, J. Derek'

_publ_section_title
;
 One-Pot Three-Component Condensation Synthesis and Structural Features of
 Organophosphorus-Sulfur Macrocycles.
;
_journal_issue 10
_journal_name_full 'The Journal of organic chemistry'
_journal_page_first 4210
_journal_page_last 4225
_journal_paper_doi 10.1021/acs.joc.6b00573
_journal_volume 81
_journal_year 2016
_chemical_formula_moiety 'C32 H34 Fe2 P2 S6'
_chemical_formula_sum 'C32 H34 Fe2 P2 S6'
_chemical_formula_weight 784.62
_space_group_IT_number 15
_space_group_name_Hall '-I 2ya'
_space_group_name_H-M_alt 'I 1 2/a 1'
_symmetry_cell_setting monoclinic
_symmetry_Int_Tables_number 15
_symmetry_space_group_name_Hall '-I 2ya'
_symmetry_space_group_name_H-M 'I 1 2/a 1'
_atom_sites_solution_hydrogens geom
_atom_sites_solution_primary direct
_atom_sites_solution_secondary difmap
_cell_angle_alpha 90.0000
_cell_angle_beta 90.297(8)
_cell_angle_gamma 90.0000
_cell_formula_units_Z 8
_cell_length_a 23.798(3)
_cell_length_b 7.4405(9)
_cell_length_c 37.885(3)
_cell_measurement_reflns_used 5644
_cell_measurement_temperature 173
_cell_measurement_theta_max 25.35
_cell_measurement_theta_min 1.71
_cell_volume 6708.2(13)
_computing_cell_refinement 'CrystalClear-SM Expert 2.1 b28'
_computing_data_collection 'CrystalClear-SM Expert 2.1 b28 (Rigaku, 2013)'
_computing_data_reduction 'CrystalClear-SM Expert 2.1 b28'
_computing_molecular_graphics 'CrystalStructure 4.1'
_computing_publication_material 'CrystalStructure 4.1 (Rigaku, 2013)'
_computing_structure_refinement 'SHELXL-2013 (Sheldrick, 2013)'
_computing_structure_solution 'SHELXS2013 (Sheldrick, 2013)'
_diffrn_ambient_temperature 173
_diffrn_detector_area_resol_mean 5.811
_diffrn_measured_fraction_theta_full 1.000
_diffrn_measured_fraction_theta_max 0.998
_diffrn_measurement_device_type 'Rigaku XtaLAB P200'
_diffrn_measurement_method \w
_diffrn_radiation_type 'Mo K\a'
_diffrn_radiation_wavelength 0.71075
_diffrn_reflns_av_R_equivalents 0.1898
_diffrn_reflns_Laue_measured_fraction_full 1.000
_diffrn_reflns_Laue_measured_fraction_max 0.998
_diffrn_reflns_limit_h_max 28
_diffrn_reflns_limit_h_min -28
_diffrn_reflns_limit_k_max 8
_diffrn_reflns_limit_k_min -8
_diffrn_reflns_limit_l_max 45
_diffrn_reflns_limit_l_min -45
_diffrn_reflns_number 43287
_diffrn_reflns_point_group_measured_fraction_full 1.000
_diffrn_reflns_point_group_measured_fraction_max 0.998
_diffrn_reflns_theta_full 25.242
_diffrn_reflns_theta_max 25.411
_diffrn_reflns_theta_min 1.075
_diffrn_standards_number 0
_exptl_absorpt_coefficient_mu 1.356
_exptl_absorpt_correction_T_max 0.987
_exptl_absorpt_correction_T_min 0.568
_exptl_absorpt_correction_type multi-scan
_exptl_absorpt_process_details 'REQAB (Rigaku, 1998)'
_exptl_crystal_colour orange
_exptl_crystal_density_diffrn 1.554
_exptl_crystal_density_method 'not measured'
_exptl_crystal_description platelet
_exptl_crystal_F_000 3232.00
_exptl_crystal_size_max 0.210
_exptl_crystal_size_mid 0.070
_exptl_crystal_size_min 0.010
_refine_diff_density_max 1.10
_refine_diff_density_min -0.34
_refine_ls_extinction_method none
_refine_ls_goodness_of_fit_ref 1.051
_refine_ls_hydrogen_treatment constr
_refine_ls_number_parameters 379
_refine_ls_number_reflns 6151
_refine_ls_number_restraints 0
_refine_ls_R_factor_gt 0.0697
_refine_ls_shift/su_max 0.000
_refine_ls_structure_factor_coef Fsqd
_refine_ls_weighting_details 'w = 1/[\s^2^(Fo^2^)+(0.0818P)^2^+0.0000P] where P=(Fo^2^+2Fc^2^)/3'
_refine_ls_weighting_scheme calc
_refine_ls_wR_factor_ref 0.1735
_reflns_number_gt 3922
_reflns_number_total 6151
_reflns_threshold_expression F^2^>2.0\s(F^2^)
_cod_data_source_file 18.cif
_cod_data_source_block HW345
_cod_original_cell_volume 6708.1(13)
_cod_database_code 4036809

loop_
_symmetry_equiv_pos_site_id
_symmetry_equiv_pos_as_xyz
1 +X,+Y,+Z
2 1/2-X,+Y,-Z
3 -X,-Y,-Z
4 1/2+X,-Y,+Z
5 1/2+X,1/2+Y,1/2+Z
6 -X,1/2+Y,1/2-Z
7 1/2-X,1/2-Y,1/2-Z
8 +X,1/2-Y,1/2+Z

loop_
_atom_site_label
_atom_site_type_symbol
_atom_site_fract_x
_atom_site_fract_y
_atom_site_fract_z
_atom_site_U_iso_or_equiv
_atom_site_adp_type
_atom_site_occupancy
_atom_site_site_symmetry_multiplicity
_atom_site_site_symmetry_order
_atom_site_calc_flag
_atom_site_refinement_flags
Fe1 Fe 0.10064(4) 0.64278(12) 0.03530(2) 0.0495(3) Uani 1 8 0 d .
Fe2 Fe 0.19096(4) 0.39799(13) 0.40786(2) 0.0517(3) Uani 1 8 0 d .
S1 S -0.00133(6) 0.7566(2) 0.15078(4) 0.0511(4) Uani 1 8 0 d .
S2 S 0.11924(6) 0.5220(2) 0.13833(4) 0.0472(4) Uani 1 8 0 d .
S3 S -0.01001(7) 0.3953(2) 0.10518(5) 0.0587(5) Uani 1 8 0 d .
S4 S 0.11126(6) 0.6423(2) 0.32779(4) 0.0421(4) Uani 1 8 0 d .
S5 S 0.22027(6) 0.4875(2) 0.27671(4) 0.0422(4) Uani 1 8 0 d .
S6 S 0.24822(7) 0.7772(2) 0.33771(5) 0.0602(5) Uani 1 8 0 d .
P1 P 0.04195(7) 0.5901(2) 0.11591(4) 0.0436(4) Uani 1 8 0 d .
P2 P 0.19739(6) 0.5813(2) 0.32653(4) 0.0393(4) Uani 1 8 0 d .
C1 C 0.0478(3) 0.9382(8) 0.16253(15) 0.0460(14) Uani 1 8 0 d .
C2 C 0.0649(2) 0.9246(7) 0.20066(15) 0.0398(13) Uani 1 8 0 d .
C3 C 0.1201(2) 0.8896(7) 0.21037(16) 0.0396(14) Uani 1 8 0 d .
C4 C 0.1345(2) 0.8700(7) 0.24589(15) 0.0393(13) Uani 1 8 0 d .
C5 C 0.0953(2) 0.8892(7) 0.27223(15) 0.0404(14) Uani 1 8 0 d .
C6 C 0.0402(3) 0.9290(8) 0.26234(16) 0.0474(15) Uani 1 8 0 d .
C7 C 0.0255(2) 0.9464(8) 0.22728(16) 0.0455(14) Uani 1 8 0 d .
C8 C 0.1109(3) 0.8734(8) 0.31037(16) 0.0475(15) Uani 1 8 0 d .
C9 C 0.1698(2) 0.3079(7) 0.26855(15) 0.0409(14) Uani 1 8 0 d .
C10 C 0.1239(2) 0.3594(8) 0.24229(15) 0.0408(13) Uani 1 8 0 d .
C11 C 0.1447(2) 0.3951(8) 0.20505(15) 0.0430(14) Uani 1 8 0 d .
C12 C 0.0955(3) 0.4387(9) 0.18090(15) 0.0458(14) Uani 1 8 0 d .
C13 C 0.0638(3) 0.7294(8) 0.08005(15) 0.0449(14) Uani 1 8 0 d .
C14 C 0.1164(3) 0.8207(8) 0.07523(17) 0.0511(16) Uani 1 8 0 d .
C15 C 0.1142(3) 0.9130(10) 0.04282(18) 0.0637(19) Uani 1 8 0 d .
C16 C 0.0602(3) 0.8817(10) 0.02774(19) 0.0643(19) Uani 1 8 0 d .
C17 C 0.0289(3) 0.7683(9) 0.05033(17) 0.0567(17) Uani 1 8 0 d .
C18 C 0.1206(4) 0.3790(9) 0.04064(19) 0.069(2) Uani 1 8 0 d .
C19 C 0.1681(3) 0.4763(11) 0.02901(19) 0.069(2) Uani 1 8 0 d .
C20 C 0.1541(3) 0.5600(10) -0.00347(18) 0.0645(19) Uani 1 8 0 d .
C21 C 0.0981(3) 0.5124(11) -0.01199(18) 0.067(2) Uani 1 8 0 d .
C22 C 0.0778(4) 0.3994(10) 0.0153(2) 0.070(2) Uani 1 8 0 d .
C23 C 0.1992(2) 0.3902(8) 0.35500(14) 0.0406(14) Uani 1 8 0 d .
C24 C 0.2496(3) 0.3244(11) 0.37153(18) 0.065(2) Uani 1 8 0 d .
C25 C 0.2350(4) 0.1725(12) 0.39189(19) 0.080(3) Uani 1 8 0 d .
C26 C 0.1764(4) 0.1440(10) 0.38859(19) 0.076(2) Uani 1 8 0 d .
C27 C 0.1548(3) 0.2772(8) 0.36569(15) 0.0495(15) Uani 1 8 0 d .
C28 C 0.1687(5) 0.6503(11) 0.4222(2) 0.085(3) Uani 1 8 0 d .
C29 C 0.2193(5) 0.609(2) 0.4363(4) 0.126(5) Uani 1 8 0 d .
C30 C 0.2122(9) 0.458(3) 0.4576(3) 0.168(9) Uani 1 8 0 d .
C31 C 0.1566(8) 0.4165(14) 0.4568(3) 0.123(5) Uani 1 8 0 d .
C32 C 0.1307(3) 0.5308(13) 0.4342(2) 0.079(3) Uani 1 8 0 d .
H1A H 0.08151 0.93052 0.14744 0.0552 Uiso 1 8 0 calc R
H1B H 0.0296 1.05591 0.15822 0.0552 Uiso 1 8 0 calc R
H3 H 0.14822 0.87889 0.19277 0.0475 Uiso 1 8 0 calc R
H4 H 0.17233 0.84275 0.25207 0.0472 Uiso 1 8 0 calc R
H6 H 0.01246 0.94427 0.28001 0.0568 Uiso 1 8 0 calc R
H7 H -0.0123 0.97388 0.22118 0.0546 Uiso 1 8 0 calc R
H8A H 0.08414 0.94575 0.32437 0.0571 Uiso 1 8 0 calc R
H8B H 0.14874 0.92585 0.31384 0.0571 Uiso 1 8 0 calc R
H9A H 0.19009 0.20143 0.25948 0.0491 Uiso 1 8 0 calc R
H9B H 0.15215 0.27369 0.29118 0.0491 Uiso 1 8 0 calc R
H10A H 0.09578 0.26153 0.24141 0.0490 Uiso 1 8 0 calc R
H10B H 0.10471 0.46867 0.25102 0.0490 Uiso 1 8 0 calc R
H11A H 0.17141 0.49696 0.20532 0.0516 Uiso 1 8 0 calc R
H11B H 0.16463 0.28773 0.19611 0.0516 Uiso 1 8 0 calc R
H12A H 0.07152 0.53053 0.19222 0.0550 Uiso 1 8 0 calc R
H12B H 0.07255 0.32922 0.17728 0.0550 Uiso 1 8 0 calc R
H14 H 0.14728 0.81913 0.09119 0.0613 Uiso 1 8 0 calc R
H15 H 0.14344 0.98323 0.03284 0.0764 Uiso 1 8 0 calc R
H16 H 0.04713 0.92944 0.00593 0.0771 Uiso 1 8 0 calc R
H17 H -0.00825 0.72612 0.0464 0.0680 Uiso 1 8 0 calc R
H18 H 0.11811 0.31153 0.06187 0.0822 Uiso 1 8 0 calc R
H19 H 0.20323 0.48417 0.0409 0.0823 Uiso 1 8 0 calc R
H20 H 0.17805 0.63465 -0.01708 0.0774 Uiso 1 8 0 calc R
H21 H 0.07767 0.54942 -0.03235 0.0798 Uiso 1 8 0 calc R
H22 H 0.04145 0.34667 0.01631 0.0838 Uiso 1 8 0 calc R
H24 H 0.28616 0.37405 0.36919 0.0775 Uiso 1 8 0 calc R
H25 H 0.26023 0.10152 0.4055 0.0961 Uiso 1 8 0 calc R
H26 H 0.15533 0.05183 0.39978 0.0907 Uiso 1 8 0 calc R
H27 H 0.11657 0.28892 0.35863 0.0594 Uiso 1 8 0 calc R
H28 H 0.16108 0.74686 0.40644 0.1023 Uiso 1 8 0 calc R
H29 H 0.25347 0.67178 0.43236 0.1513 Uiso 1 8 0 calc R
H30 H 0.24086 0.39652 0.47024 0.2011 Uiso 1 8 0 calc R
H31 H 0.13902 0.32342 0.46991 0.1473 Uiso 1 8 0 calc R
H32 H 0.09206 0.52736 0.42783 0.0942 Uiso 1 8 0 calc R

loop_
_atom_site_aniso_label
_atom_site_aniso_U_11
_atom_site_aniso_U_22
_atom_site_aniso_U_33
_atom_site_aniso_U_12
_atom_site_aniso_U_13
_atom_site_aniso_U_23
Fe1 0.0533(6) 0.0473(5) 0.0480(5) 0.0007(4) -0.0020(4) 0.0049(4)
Fe2 0.0534(6) 0.0554(6) 0.0463(5) 0.0127(5) -0.0057(4) -0.0052(4)
S1 0.0345(8) 0.0573(10) 0.0616(10) -0.0022(7) -0.0014(7) -0.0077(8)
S2 0.0360(8) 0.0555(10) 0.0499(9) -0.0018(7) -0.0009(7) 0.0031(7)
S3 0.0533(10) 0.0564(10) 0.0662(11) -0.0207(8) -0.0075(8) -0.0025(8)
S4 0.0315(7) 0.0399(8) 0.0551(9) 0.0030(6) 0.0045(7) 0.0051(7)
S5 0.0345(8) 0.0417(8) 0.0505(8) -0.0011(6) 0.0043(6) -0.0070(7)
S6 0.0473(9) 0.0575(10) 0.0759(12) -0.0207(8) 0.0135(8) -0.0224(9)
P1 0.0375(8) 0.0448(9) 0.0485(9) -0.0069(7) -0.0042(7) -0.0009(7)
P2 0.0308(8) 0.0365(8) 0.0505(9) -0.0016(6) 0.0026(7) -0.0065(7)
C1 0.049(4) 0.040(3) 0.050(3) -0.003(3) 0.000(3) -0.003(3)
C2 0.036(3) 0.029(3) 0.054(3) 0.002(3) 0.003(3) -0.005(3)
C3 0.037(3) 0.027(3) 0.055(4) -0.006(2) 0.012(3) -0.003(3)
C4 0.038(3) 0.024(3) 0.056(4) -0.004(2) 0.002(3) -0.003(3)
C5 0.045(3) 0.023(3) 0.053(4) -0.003(2) 0.001(3) -0.001(2)
C6 0.040(3) 0.046(4) 0.056(4) 0.007(3) 0.007(3) 0.005(3)
C7 0.027(3) 0.045(3) 0.064(4) 0.001(3) 0.002(3) -0.000(3)
C8 0.050(4) 0.033(3) 0.059(4) 0.007(3) 0.002(3) -0.002(3)
C9 0.047(3) 0.031(3) 0.045(3) -0.005(3) 0.006(3) -0.005(3)
C10 0.033(3) 0.036(3) 0.054(3) -0.001(3) 0.002(3) -0.004(3)
C11 0.034(3) 0.041(3) 0.054(4) -0.003(3) -0.004(3) -0.004(3)
C12 0.044(3) 0.044(3) 0.050(3) -0.007(3) -0.001(3) 0.002(3)
C13 0.045(3) 0.040(3) 0.049(3) 0.005(3) 0.002(3) 0.004(3)
C14 0.051(4) 0.042(3) 0.060(4) -0.010(3) 0.000(3) -0.002(3)
C15 0.074(5) 0.051(4) 0.066(4) -0.008(4) 0.010(4) 0.007(3)
C16 0.076(5) 0.058(4) 0.059(4) 0.014(4) -0.004(4) 0.015(4)
C17 0.049(4) 0.058(4) 0.064(4) 0.010(3) -0.001(3) 0.011(3)
C18 0.107(6) 0.046(4) 0.053(4) 0.013(4) 0.009(4) 0.004(3)
C19 0.068(5) 0.070(5) 0.068(5) 0.028(4) -0.004(4) -0.005(4)
C20 0.073(5) 0.066(5) 0.055(4) 0.014(4) 0.014(4) 0.002(4)
C21 0.073(5) 0.077(5) 0.050(4) 0.011(4) -0.010(4) -0.015(4)
C22 0.084(6) 0.062(5) 0.064(5) -0.008(4) 0.004(4) -0.014(4)
C23 0.035(3) 0.046(3) 0.041(3) 0.011(3) -0.006(2) -0.012(3)
C24 0.058(4) 0.079(5) 0.057(4) 0.029(4) -0.003(3) -0.011(4)
C25 0.099(7) 0.085(6) 0.057(4) 0.054(5) -0.016(4) -0.004(4)
C26 0.116(7) 0.051(4) 0.060(4) 0.021(5) 0.001(5) 0.006(4)
C27 0.059(4) 0.040(3) 0.050(4) 0.001(3) -0.004(3) -0.007(3)
C28 0.141(9) 0.058(5) 0.057(5) 0.006(6) 0.024(6) -0.013(4)
C29 0.070(7) 0.176(13) 0.133(11) -0.036(8) 0.015(7) -0.105(10)
C30 0.187(16) 0.25(2) 0.061(7) 0.141(17) -0.059(9) -0.075(10)
C31 0.240(16) 0.072(6) 0.057(6) 0.018(9) 0.065(9) 0.005(5)
C32 0.058(5) 0.091(6) 0.086(6) 0.000(5) 0.018(4) -0.040(6)

loop_
_atom_type_symbol
_atom_type_description
_atom_type_scat_dispersion_real
_atom_type_scat_dispersion_imag
_atom_type_scat_source
C C 0.0033 0.0016
;
International Tables for Crystallography
(1992, Vol. C, Tables 4.2.6.8 and 6.1.1.4)
;
H H 0.0000 0.0000
;
International Tables for Crystallography
(1992, Vol. C, Table 6.1.1.4)
;
P P 0.1023 0.0942
;
International Tables for Crystallography
(1992, Vol. C, Tables 4.2.6.8 and 6.1.1.4)
;
S S 0.1246 0.1234
;
International Tables for Crystallography
(1992, Vol. C, Tables 4.2.6.8 and 6.1.1.4)
;
Fe Fe 0.3463 0.8444
;
International Tables for Crystallography
(1992, Vol. C, Tables 4.2.6.8 and 6.1.1.4)
;

loop_
_geom_angle_atom_site_label_1
_geom_angle_atom_site_label_2
_geom_angle_atom_site_label_3
_geom_angle
_geom_angle_publ_flag
C13 Fe1 C14 41.4(2) yes
C13 Fe1 C15 68.9(3) yes
C13 Fe1 C16 68.5(3) yes
C13 Fe1 C17 41.2(2) yes
C13 Fe1 C18 109.1(3) yes
C13 Fe1 C19 129.6(3) yes
C13 Fe1 C20 167.2(3) yes
C13 Fe1 C21 151.5(3) yes
C13 Fe1 C22 118.6(3) yes
C14 Fe1 C15 40.2(3) yes
C14 Fe1 C16 67.9(3) yes
C14 Fe1 C17 69.2(3) yes
C14 Fe1 C18 120.7(3) yes
C14 Fe1 C19 109.8(3) yes
C14 Fe1 C20 128.0(3) yes
C14 Fe1 C21 164.5(3) yes
C14 Fe1 C22 154.0(3) yes
C15 Fe1 C16 40.7(3) yes
C15 Fe1 C17 69.1(3) yes
C15 Fe1 C18 153.6(3) yes
C15 Fe1 C19 119.1(3) yes
C15 Fe1 C20 107.2(3) yes
C15 Fe1 C21 126.3(3) yes
C15 Fe1 C22 164.4(3) yes
C16 Fe1 C17 40.7(3) yes
C16 Fe1 C18 165.1(3) yes
C16 Fe1 C19 151.9(3) yes
C16 Fe1 C20 117.2(3) yes
C16 Fe1 C21 106.2(3) yes
C16 Fe1 C22 126.7(3) yes
C17 Fe1 C18 127.9(3) yes
C17 Fe1 C19 167.0(3) yes
C17 Fe1 C20 150.2(3) yes
C17 Fe1 C21 116.4(3) yes
C17 Fe1 C22 106.9(3) yes
C18 Fe1 C19 40.7(3) yes
C18 Fe1 C20 68.5(3) yes
C18 Fe1 C21 68.5(3) yes
C18 Fe1 C22 40.4(3) yes
C19 Fe1 C20 40.6(3) yes
C19 Fe1 C21 68.2(3) yes
C19 Fe1 C22 68.0(3) yes
C20 Fe1 C21 40.6(3) yes
C20 Fe1 C22 68.3(3) yes
C21 Fe1 C22 40.8(3) yes
C23 Fe2 C24 41.5(3) yes
C23 Fe2 C25 68.5(3) yes
C23 Fe2 C26 68.7(3) yes
C23 Fe2 C27 40.9(2) yes
C23 Fe2 C28 108.6(3) yes
C23 Fe2 C29 121.2(5) yes
C23 Fe2 C30 156.6(6) yes
C23 Fe2 C31 161.7(5) yes
C23 Fe2 C32 125.5(3) yes
C24 Fe2 C25 40.2(3) yes
C24 Fe2 C26 68.2(3) yes
C24 Fe2 C27 68.8(3) yes
C24 Fe2 C28 127.6(4) yes
C24 Fe2 C29 109.9(4) yes
C24 Fe2 C30 121.7(6) yes
C24 Fe2 C31 155.8(5) yes
C24 Fe2 C32 163.5(4) yes
C25 Fe2 C26 40.2(4) yes
C25 Fe2 C27 67.9(3) yes
C25 Fe2 C28 164.4(4) yes
C25 Fe2 C29 128.2(4) yes
C25 Fe2 C30 109.4(7) yes
C25 Fe2 C31 121.8(4) yes
C25 Fe2 C32 155.1(4) yes
C26 Fe2 C27 40.5(3) yes
C26 Fe2 C28 154.6(4) yes
C26 Fe2 C29 163.9(5) yes
C26 Fe2 C30 125.7(7) yes
C26 Fe2 C31 108.5(4) yes
C26 Fe2 C32 120.6(4) yes
C27 Fe2 C28 120.8(3) yes
C27 Fe2 C29 155.1(5) yes
C27 Fe2 C30 161.7(7) yes
C27 Fe2 C31 125.4(5) yes
C27 Fe2 C32 108.0(3) yes
C28 Fe2 C29 39.0(5) yes
C28 Fe2 C30 66.7(7) yes
C28 Fe2 C31 65.6(4) yes
C28 Fe2 C32 39.0(4) yes
C29 Fe2 C30 40.6(8) yes
C29 Fe2 C31 66.2(6) yes
C29 Fe2 C32 65.8(4) yes
C30 Fe2 C31 39.4(8) yes
C30 Fe2 C32 66.4(7) yes
C31 Fe2 C32 39.1(5) yes
P1 S1 C1 105.9(2) yes
P1 S2 C12 99.6(2) yes
P2 S4 C8 101.3(2) yes
P2 S5 C9 102.9(2) yes
S1 P1 S2 108.89(9) yes
S1 P1 S3 105.01(10) yes
S1 P1 C13 106.5(2) yes
S2 P1 S3 117.53(10) yes
S2 P1 C13 101.0(2) yes
S3 P1 C13 117.3(2) yes
S4 P2 S5 110.61(9) yes
S4 P2 S6 116.12(10) yes
S4 P2 C23 100.29(19) yes
S5 P2 S6 106.46(10) yes
S5 P2 C23 105.94(19) yes
S6 P2 C23 117.0(2) yes
S1 C1 C2 110.6(4) yes
C1 C2 C3 121.3(5) yes
C1 C2 C7 120.6(5) yes
C3 C2 C7 118.1(5) yes
C2 C3 C4 120.2(5) yes
C3 C4 C5 121.6(5) yes
C4 C5 C6 117.9(5) yes
C4 C5 C8 121.8(5) yes
C6 C5 C8 120.3(5) yes
C5 C6 C7 120.9(5) yes
C2 C7 C6 121.3(5) yes
S4 C8 C5 114.9(4) yes
S5 C9 C10 113.3(4) yes
C9 C10 C11 114.5(5) yes
C10 C11 C12 110.1(5) yes
S2 C12 C11 111.5(4) yes
Fe1 C13 P1 125.6(3) yes
Fe1 C13 C14 70.2(3) yes
Fe1 C13 C17 69.8(4) yes
P1 C13 C14 128.8(5) yes
P1 C13 C17 123.3(5) yes
C14 C13 C17 107.9(5) yes
Fe1 C14 C13 68.4(3) yes
Fe1 C14 C15 70.4(4) yes
C13 C14 C15 108.3(6) yes
Fe1 C15 C14 69.4(4) yes
Fe1 C15 C16 69.1(4) yes
C14 C15 C16 107.4(6) yes
Fe1 C16 C15 70.2(4) yes
Fe1 C16 C17 69.2(4) yes
C15 C16 C17 109.3(6) yes
Fe1 C17 C13 69.0(4) yes
Fe1 C17 C16 70.1(4) yes
C13 C17 C16 107.1(6) yes
Fe1 C18 C19 70.2(4) yes
Fe1 C18 C22 70.0(4) yes
C19 C18 C22 108.1(6) yes
Fe1 C19 C18 69.2(4) yes
Fe1 C19 C20 69.7(4) yes
C18 C19 C20 108.1(7) yes
Fe1 C20 C19 69.7(4) yes
Fe1 C20 C21 69.5(4) yes
C19 C20 C21 107.7(7) yes
Fe1 C21 C20 69.9(4) yes
Fe1 C21 C22 69.5(4) yes
C20 C21 C22 107.8(6) yes
Fe1 C22 C18 69.6(4) yes
Fe1 C22 C21 69.7(4) yes
C18 C22 C21 108.3(7) yes
Fe2 C23 P2 125.1(3) yes
Fe2 C23 C24 70.2(4) yes
Fe2 C23 C27 69.8(3) yes
P2 C23 C24 123.5(5) yes
P2 C23 C27 129.2(4) yes
C24 C23 C27 107.3(5) yes
Fe2 C24 C23 68.3(4) yes
Fe2 C24 C25 71.0(5) yes
C23 C24 C25 107.7(7) yes
Fe2 C25 C24 68.8(5) yes
Fe2 C25 C26 69.3(5) yes
C24 C25 C26 108.5(7) yes
Fe2 C26 C25 70.5(5) yes
Fe2 C26 C27 68.5(4) yes
C25 C26 C27 107.7(7) yes
Fe2 C27 C23 69.2(3) yes
Fe2 C27 C26 71.0(4) yes
C23 C27 C26 108.9(6) yes
Fe2 C28 C29 70.2(8) yes
Fe2 C28 C32 69.9(5) yes
C29 C28 C32 108.3(10) yes
Fe2 C29 C28 70.8(7) yes
Fe2 C29 C30 69.0(10) yes
C28 C29 C30 107.6(13) yes
Fe2 C30 C29 70.5(8) yes
Fe2 C30 C31 71.8(8) yes
C29 C30 C31 107.0(15) yes
Fe2 C31 C30 68.8(8) yes
Fe2 C31 C32 69.4(6) yes
C30 C31 C32 108.0(13) yes
Fe2 C32 C28 71.1(5) yes
Fe2 C32 C31 71.5(7) yes
C28 C32 C31 109.0(10) yes
S1 C1 H1A 109.524 no
S1 C1 H1B 109.509 no
C2 C1 H1A 109.526 no
C2 C1 H1B 109.519 no
H1A C1 H1B 108.085 no
C2 C3 H3 119.907 no
C4 C3 H3 119.877 no
C3 C4 H4 119.198 no
C5 C4 H4 119.209 no
C5 C6 H6 119.536 no
C7 C6 H6 119.562 no
C2 C7 H7 119.351 no
C6 C7 H7 119.377 no
S4 C8 H8A 108.540 no
S4 C8 H8B 108.536 no
C5 C8 H8A 108.545 no
C5 C8 H8B 108.554 no
H8A C8 H8B 107.535 no
S5 C9 H9A 108.903 no
S5 C9 H9B 108.911 no
C10 C9 H9A 108.903 no
C10 C9 H9B 108.907 no
H9A C9 H9B 107.741 no
C9 C10 H10A 108.629 no
C9 C10 H10B 108.626 no
C11 C10 H10A 108.650 no
C11 C10 H10B 108.639 no
H10A C10 H10B 107.569 no
C10 C11 H11A 109.615 no
C10 C11 H11B 109.611 no
C12 C11 H11A 109.648 no
C12 C11 H11B 109.653 no
H11A C11 H11B 108.152 no
S2 C12 H12A 109.322 no
S2 C12 H12B 109.333 no
C11 C12 H12A 109.347 no
C11 C12 H12B 109.339 no
H12A C12 H12B 107.975 no
Fe1 C14 H14 126.961 no
C13 C14 H14 125.844 no
C15 C14 H14 125.865 no
Fe1 C15 H15 126.694 no
C14 C15 H15 126.306 no
C16 C15 H15 126.299 no
Fe1 C16 H16 126.827 no
C15 C16 H16 125.322 no
C17 C16 H16 125.353 no
Fe1 C17 H17 126.008 no
C13 C17 H17 126.457 no
C16 C17 H17 126.431 no
Fe1 C18 H18 125.423 no
C19 C18 H18 125.968 no
C22 C18 H18 125.966 no
Fe1 C19 H19 126.716 no
C18 C19 H19 125.944 no
C20 C19 H19 125.918 no
Fe1 C20 H20 126.256 no
C19 C20 H20 126.128 no
C21 C20 H20 126.140 no
Fe1 C21 H21 126.056 no
C20 C21 H21 126.102 no
C22 C21 H21 126.105 no
Fe1 C22 H22 126.471 no
C18 C22 H22 125.870 no
C21 C22 H22 125.868 no
Fe2 C24 H24 126.058 no
C23 C24 H24 126.169 no
C25 C24 H24 126.168 no
Fe2 C25 H25 127.708 no
C24 C25 H25 125.776 no
C26 C25 H25 125.760 no
Fe2 C26 H26 126.433 no
C25 C26 H26 126.130 no
C27 C26 H26 126.165 no
Fe2 C27 H27 125.797 no
C23 C27 H27 125.565 no
C26 C27 H27 125.561 no
Fe2 C28 H28 125.632 no
C29 C28 H28 125.832 no
C32 C28 H28 125.833 no
Fe2 C29 H29 125.638 no
C28 C29 H29 126.215 no
C30 C29 H29 126.206 no
Fe2 C30 H30 122.969 no
C29 C30 H30 126.496 no
C31 C30 H30 126.496 no
Fe2 C31 H31 127.284 no
C30 C31 H31 126.000 no
C32 C31 H31 126.000 no
Fe2 C32 H32 123.547 no
C28 C32 H32 125.526 no
C31 C32 H32 125.517 no

loop_
_geom_bond_atom_site_label_1
_geom_bond_atom_site_label_2
_geom_bond_distance
_geom_bond_publ_flag
Fe1 C13 2.019(6) yes
Fe1 C14 2.043(6) yes
Fe1 C15 2.056(7) yes
Fe1 C16 2.041(7) yes
Fe1 C17 2.029(7) yes
Fe1 C18 2.029(7) yes
Fe1 C19 2.042(8) yes
Fe1 C20 2.043(7) yes
Fe1 C21 2.038(7) yes
Fe1 C22 2.036(8) yes
Fe2 C23 2.014(5) yes
Fe2 C24 2.040(7) yes
Fe2 C25 2.070(9) yes
Fe2 C26 2.055(8) yes
Fe2 C27 2.022(6) yes
Fe2 C28 2.025(9) yes
Fe2 C29 2.018(16) yes
Fe2 C30 1.999(14) yes
Fe2 C31 2.036(12) yes
Fe2 C32 2.011(9) yes
S1 P1 2.087(2) yes
S1 C1 1.839(6) yes
S2 P1 2.085(2) yes
S2 C12 1.820(6) yes
S3 P1 1.947(2) yes
S4 P2 2.100(2) yes
S4 C8 1.842(6) yes
S5 P2 2.087(2) yes
S5 C9 1.822(6) yes
S6 P2 1.940(2) yes
P1 C13 1.788(6) yes
P2 C23 1.785(6) yes
C1 C2 1.502(8) yes
C2 C3 1.388(8) yes
C2 C7 1.390(8) yes
C3 C4 1.395(8) yes
C4 C5 1.378(8) yes
C5 C6 1.393(8) yes
C5 C8 1.495(8) yes
C6 C7 1.378(9) yes
C9 C10 1.523(8) yes
C10 C11 1.520(8) yes
C11 C12 1.516(8) yes
C13 C14 1.437(9) yes
C13 C17 1.424(9) yes
C14 C15 1.407(9) yes
C15 C16 1.424(11) yes
C16 C17 1.415(10) yes
C18 C19 1.414(12) yes
C18 C22 1.404(12) yes
C19 C20 1.417(10) yes
C20 C21 1.416(11) yes
C21 C22 1.420(11) yes
C23 C24 1.436(9) yes
C23 C27 1.411(9) yes
C24 C25 1.412(12) yes
C25 C26 1.416(14) yes
C26 C27 1.412(10) yes
C28 C29 1.350(17) yes
C28 C32 1.348(14) yes
C29 C30 1.39(3) yes
C30 C31 1.36(3) yes
C31 C32 1.354(16) yes
C1 H1A 0.990 no
C1 H1B 0.990 no
C3 H3 0.950 no
C4 H4 0.950 no
C6 H6 0.950 no
C7 H7 0.950 no
C8 H8A 0.990 no
C8 H8B 0.990 no
C9 H9A 0.990 no
C9 H9B 0.990 no
C10 H10A 0.990 no
C10 H10B 0.990 no
C11 H11A 0.990 no
C11 H11B 0.990 no
C12 H12A 0.990 no
C12 H12B 0.990 no
C14 H14 0.950 no
C15 H15 0.950 no
C16 H16 0.950 no
C17 H17 0.950 no
C18 H18 0.950 no
C19 H19 0.950 no
C20 H20 0.950 no
C21 H21 0.950 no
C22 H22 0.950 no
C24 H24 0.950 no
C25 H25 0.950 no
C26 H26 0.950 no
C27 H27 0.950 no
C28 H28 0.950 no
C29 H29 0.950 no
C30 H30 0.950 no
C31 H31 0.950 no
C32 H32 0.950 no

loop_
_geom_contact_atom_site_label_1
_geom_contact_atom_site_label_2
_geom_contact_distance
_geom_contact_publ_flag
_geom_contact_site_symmetry_2
S1 C7 3.284(6) no .
S1 C12 3.490(6) no .
S2 C14 3.265(6) no .
S3 C17 3.591(7) no .
S4 C4 3.581(6) no .
S4 C27 3.239(6) no .
S5 C11 3.321(6) no .
S6 C8 3.497(7) no .
C1 C13 3.512(8) no .
C2 C5 2.815(8) no .
C3 C6 2.760(8) no .
C3 C12 3.583(8) no .
C4 C7 2.745(8) no .
C9 C23 3.401(8) no .
C4 C9 3.471(8) no 1_565
C5 C9 3.588(8) no 1_565
C9 C4 3.471(8) no 1_545
C9 C5 3.588(8) no 1_545
C15 C18 3.471(10) no 1_565
C18 C15 3.471(10) no 1_545
C20 C28 3.566(11) no 8_564
C28 C20 3.566(11) no 8_565
S1 H7 3.1310 no .
S1 H12A 2.8759 no .
S2 H1A 3.1885 no .
S2 H3 3.4300 no .
S2 H11A 2.8257 no .
S2 H11B 2.9955 no .
S2 H14 2.9213 no .
S2 H18 3.2930 no .
S3 H12B 3.3923 no .
S3 H17 3.3196 no .
S3 H18 3.5255 no .
S4 H4 3.5510 no .
S4 H9B 3.2257 no .
S4 H10B 3.1854 no .
S4 H27 2.8795 no .
S4 H28 3.2944 no .
S5 H4 3.0247 no .
S5 H10B 2.9158 no .
S5 H11A 2.9393 no .
S6 H8B 2.7612 no .
S6 H24 3.3501 no .
S6 H28 3.3447 no .
P1 H1A 2.9523 no .
P1 H12A 3.0048 no .
P1 H12B 3.1124 no .
P1 H14 3.1761 no .
P1 H17 3.0583 no .
P1 H18 3.4368 no .
P2 H4 3.4758 no .
P2 H8B 2.8530 no .
P2 H9B 2.8592 no .
P2 H24 3.0686 no .
P2 H27 3.1518 no .
P2 H28 3.3848 no .
C1 H3 2.6822 no .
C1 H7 2.6615 no .
C1 H12A 3.2829 no .
C2 H4 3.2631 no .
C2 H6 3.2643 no .
C2 H12A 2.9539 no .
C3 H1A 2.5688 no .
C3 H1B 3.1674 no .
C3 H7 3.2414 no .
C3 H10B 3.5100 no .
C3 H11A 3.1721 no .
C3 H12A 2.9899 no .
C4 H6 3.2335 no .
C4 H8A 3.2609 no .
C4 H8B 2.6277 no .
C4 H10B 3.0758 no .
C4 H11A 3.2940 no .
C4 H12A 3.5682 no .
C5 H3 3.2701 no .
C5 H7 3.2623 no .
C5 H10B 3.2388 no .
C6 H4 3.2337 no .
C6 H8A 2.5699 no .
C6 H8B 3.2283 no .
C7 H1A 3.3137 no .
C7 H1B 2.7425 no .
C7 H3 3.2449 no .
C7 H12A 3.5431 no .
C8 H4 2.6650 no .
C8 H6 2.6569 no .
C9 H11A 2.7784 no .
C9 H11B 2.7506 no .
C10 H12A 2.5979 no .
C10 H12B 2.7531 no .
C11 H9A 2.7338 no .
C11 H9B 3.3895 no .
C12 H3 3.5352 no .
C12 H10A 2.6443 no .
C12 H10B 2.6737 no .
C13 H1A 2.9876 no .
C13 H15 3.2247 no .
C13 H16 3.2010 no .
C13 H18 3.4383 no .
C14 H1A 2.9770 no .
C14 H16 3.1964 no .
C14 H17 3.2325 no .
C14 H19 3.5020 no .
C15 H17 3.2325 no .
C15 H20 3.4326 no .
C16 H14 3.2001 no .
C16 H21 3.3879 no .
C17 H14 3.2288 no .
C17 H15 3.2311 no .
C17 H22 3.4053 no .
C18 H20 3.2097 no .
C18 H21 3.2046 no .
C19 H14 3.5091 no .
C19 H21 3.2057 no .
C19 H22 3.1979 no .
C20 H15 3.4464 no .
C20 H18 3.2094 no .
C20 H22 3.2075 no .
C21 H16 3.4012 no .
C21 H18 3.2058 no .
C21 H19 3.2049 no .
C22 H17 3.3927 no .
C22 H19 3.1972 no .
C22 H20 3.2091 no .
C23 H9B 2.7967 no .
C23 H25 3.2179 no .
C23 H26 3.2129 no .
C23 H28 3.4179 no .
C24 H26 3.2116 no .
C24 H27 3.2114 no .
C24 H29 3.4639 no .
C25 H27 3.2004 no .
C25 H30 3.4064 no .
C26 H24 3.2123 no .
C26 H31 3.4772 no .
C27 H9B 2.8233 no .
C27 H24 3.2110 no .
C27 H25 3.2007 no .
C27 H32 3.3568 no .
C28 H30 3.1309 no .
C28 H31 3.1141 no .
C29 H24 3.4776 no .
C29 H31 3.1335 no .
C29 H32 3.1028 no .
C30 H25 3.5030 no .
C30 H28 3.1334 no .
C30 H32 3.1111 no .
C31 H26 3.4693 no .
C31 H28 3.1146 no .
C31 H29 3.1310 no .
C32 H27 3.3969 no .
C32 H29 3.1052 no .
C32 H30 3.1140 no .
H1A H3 2.3641 no .
H1A H7 3.5996 no .
H1A H12A 3.4345 no .
H1A H14 2.7771 no .
H1B H3 3.3732 no .
H1B H7 2.6610 no .
H3 H4 2.3314 no .
H3 H11A 2.9332 no .
H3 H12A 3.1702 no .
H4 H8A 3.5432 no .
H4 H8B 2.4875 no .
H4 H10B 3.2152 no .
H4 H11A 3.1235 no .
H6 H7 2.3129 no .
H6 H8A 2.3884 no .
H6 H8B 3.4837 no .
H9A H10A 2.3854 no .
H9A H10B 2.8597 no .
H9A H11A 3.0387 no .
H9A H11B 2.5550 no .
H9B H10A 2.3102 no .
H9B H10B 2.3825 no .
H9B H27 2.6985 no .
H10A H11A 2.8641 no .
H10A H11B 2.3869 no .
H10A H12A 2.7930 no .
H10A H12B 2.5393 no .
H10B H11A 2.3643 no .
H10B H11B 2.8643 no .
H10B H12A 2.4041 no .
H10B H12B 3.0732 no .
H11A H12A 2.4387 no .
H11A H12B 2.8627 no .
H11B H12A 2.8621 no .
H11B H12B 2.3216 no .
H14 H15 2.5266 no .
H14 H19 3.4118 no .
H15 H16 2.5354 no .
H15 H20 3.3163 no .
H16 H17 2.5293 no .
H16 H21 3.2615 no .
H17 H22 3.2685 no .
H18 H19 2.5301 no .
H18 H22 2.5186 no .
H19 H20 2.5346 no .
H20 H21 2.5355 no .
H21 H22 2.5365 no .
H24 H25 2.5286 no .
H24 H29 3.3555 no .
H25 H26 2.5318 no .
H25 H30 3.3253 no .
H26 H27 2.5255 no .
H26 H31 3.3621 no .
H27 H32 3.2213 no .
H28 H29 2.4674 no .
H28 H32 2.4568 no .
H29 H30 2.5196 no .
H30 H31 2.4838 no .
H31 H32 2.4646 no .
S1 H6 3.5145 no 6_545
S1 H8A 3.1840 no 6_545
S1 H27 2.7742 no 6_555
S2 H25 3.4466 no 7_555
S3 H1B 3.3593 no 1_545
S3 H8A 3.2288 no 6_545
S3 H21 3.2138 no 3_565
S3 H32 3.5843 no 6_545
S4 H1B 3.4567 no 6_545
S4 H7 3.2423 no 6_545
S5 H3 3.4760 no 7_565
S5 H4 3.0571 no 7_565
S5 H9A 2.9046 no 7_555
S5 H11B 3.5675 no 7_555
S6 H3 2.9639 no 7_565
S6 H11A 3.0286 no 7_565
S6 H25 3.5347 no 1_565
C1 H12B 3.0204 no 1_565
C2 H10A 3.0324 no 1_565
C2 H12B 3.1436 no 1_565
C3 H9A 3.4037 no 1_565
C3 H10A 3.0635 no 1_565
C3 H11B 3.1930 no 1_565
C4 H9A 2.8437 no 1_565
C4 H9B 3.4833 no 1_565
C4 H10A 3.0601 no 1_565
C5 H9A 3.2755 no 1_565
C5 H9B 3.2432 no 1_565
C5 H10A 3.0061 no 1_565
C6 H7 3.5075 no 6_545
C6 H10A 2.9170 no 1_565
C6 H10A 3.4707 no 6_555
C6 H10B 3.4963 no 6_555
C6 H12A 3.2643 no 6_555
C7 H10A 2.9276 no 1_565
C7 H10A 3.4156 no 6_555
C7 H10B 3.2145 no 6_555
C8 H9B 3.2207 no 1_565
C8 H27 3.5943 no 1_565
C9 H4 3.5174 no 1_545
C9 H8B 3.3593 no 1_545
C9 H9A 3.5048 no 7_555
C10 H6 3.4084 no 6_545
C10 H7 3.1200 no 6_545
C12 H1B 3.3609 no 1_545
C12 H6 2.9728 no 6_545
C14 H29 3.1131 no 7_565
C15 H18 3.0531 no 1_565
C15 H29 3.3417 no 7_565
C15 H31 3.4411 no 8_564
C16 H16 3.1762 no 3_575
C16 H22 3.5147 no 1_565
C16 H22 3.3880 no 3_565
C17 H16 3.5830 no 3_575
C17 H21 3.5315 no 3_565
C17 H22 3.1413 no 3_565
C17 H32 3.5660 no 6_555
C18 H15 3.0090 no 1_545
C18 H25 3.4884 no 7_555
C18 H31 3.1068 no 8_554
C19 H25 3.0592 no 7_555
C19 H29 3.5294 no 7_565
C19 H30 3.5201 no 7_555
C19 H31 3.2323 no 8_554
C20 H31 3.0463 no 8_554
C21 H17 3.0639 no 3_565
C21 H22 3.4848 no 3_565
C21 H31 2.7695 no 8_554
C22 H15 3.5299 no 1_545
C22 H16 3.5891 no 1_545
C22 H17 3.0062 no 3_565
C22 H31 2.8036 no 8_554
C24 H11B 3.3888 no 7_555
C25 H19 3.1568 no 7_555
C26 H8A 3.5854 no 1_545
C26 H8B 3.3267 no 1_545
C26 H28 3.0534 no 1_545
C27 H8A 3.3662 no 1_545
C27 H8B 3.2729 no 1_545
C28 H20 2.8114 no 8_565
C28 H21 3.5623 no 8_565
C28 H26 3.1214 no 1_565
C29 H14 3.3891 no 7_565
C29 H15 3.5325 no 7_565
C29 H20 2.7816 no 8_565
C30 H15 3.4792 no 7_565
C30 H15 3.3236 no 8_565
C30 H20 3.2803 no 8_565
C30 H30 2.9840 no 2_556
C31 H15 2.9924 no 8_565
C31 H16 3.4075 no 8_565
C31 H20 3.5191 no 8_565
C32 H16 3.3889 no 8_565
C32 H20 3.2940 no 8_565
H1A H12B 3.1822 no 1_565
H1A H24 3.5283 no 7_565
H1B S3 3.3593 no 1_565
H1B S4 3.4567 no 6_555
H1B C12 3.3609 no 1_565
H1B H12B 2.3862 no 1_565
H3 S5 3.4760 no 7_565
H3 S6 2.9639 no 7_565
H3 H11B 3.0695 no 1_565
H3 H24 3.3713 no 7_565
H4 S5 3.0571 no 7_565
H4 C9 3.5174 no 1_565
H4 H9A 2.7163 no 1_565
H4 H9B 3.5657 no 1_565
H6 S1 3.5145 no 6_555
H6 C10 3.4084 no 6_555
H6 C12 2.9728 no 6_555
H6 H7 3.5002 no 6_545
H6 H10A 3.4165 no 1_565
H6 H10A 3.0201 no 6_555
H6 H10B 3.0259 no 6_555
H6 H12A 2.3526 no 6_555
H6 H12B 2.7345 no 6_555
H7 S4 3.2423 no 6_555
H7 C6 3.5075 no 6_555
H7 C10 3.1200 no 6_555
H7 H6 3.5002 no 6_555
H7 H10A 3.4298 no 1_565
H7 H10A 2.9122 no 6_555
H7 H10B 2.4436 no 6_555
H8A S1 3.1840 no 6_555
H8A S3 3.2288 no 6_555
H8A C26 3.5854 no 1_565
H8A C27 3.3662 no 1_565
H8A H9B 3.1899 no 1_565
H8A H26 3.4066 no 1_565
H8A H27 2.9647 no 1_565
H8B C9 3.3593 no 1_565
H8B C26 3.3267 no 1_565
H8B C27 3.2729 no 1_565
H8B H9A 3.0716 no 1_565
H8B H9B 2.7281 no 1_565
H8B H26 3.3909 no 1_565
H8B H27 3.2828 no 1_565
H9A S5 2.9046 no 7_555
H9A C3 3.4037 no 1_545
H9A C4 2.8437 no 1_545
H9A C5 3.2755 no 1_545
H9A C9 3.5048 no 7_555
H9A H4 2.7163 no 1_545
H9A H8B 3.0716 no 1_545
H9A H9A 3.0316 no 7_555
H9B C4 3.4833 no 1_545
H9B C5 3.2432 no 1_545
H9B C8 3.2207 no 1_545
H9B H4 3.5657 no 1_545
H9B H8A 3.1899 no 1_545
H9B H8B 2.7281 no 1_545
H10A C2 3.0324 no 1_545
H10A C3 3.0635 no 1_545
H10A C4 3.0601 no 1_545
H10A C5 3.0061 no 1_545
H10A C6 2.9170 no 1_545
H10A C6 3.4707 no 6_545
H10A C7 2.9276 no 1_545
H10A C7 3.4156 no 6_545
H10A H6 3.4165 no 1_545
H10A H6 3.0201 no 6_545
H10A H7 3.4298 no 1_545
H10A H7 2.9122 no 6_545
H10B C6 3.4963 no 6_545
H10B C7 3.2145 no 6_545
H10B H6 3.0259 no 6_545
H10B H7 2.4436 no 6_545
H11A S6 3.0286 no 7_565
H11B S5 3.5675 no 7_555
H11B C3 3.1930 no 1_545
H11B C24 3.3888 no 7_555
H11B H3 3.0695 no 1_545
H11B H24 2.9951 no 7_555
H12A C6 3.2643 no 6_545
H12A H6 2.3526 no 6_545
H12B C1 3.0204 no 1_545
H12B C2 3.1436 no 1_545
H12B H1A 3.1822 no 1_545
H12B H1B 2.3862 no 1_545
H12B H6 2.7345 no 6_545
H14 C29 3.3891 no 7_565
H14 H24 3.1542 no 7_565
H14 H29 2.5300 no 7_565
H15 C18 3.0090 no 1_565
H15 C22 3.5299 no 1_565
H15 C29 3.5325 no 7_565
H15 C30 3.4792 no 7_565
H15 C30 3.3236 no 8_564
H15 C31 2.9924 no 8_564
H15 H18 2.7471 no 1_565
H15 H29 3.0089 no 7_565
H15 H30 2.8981 no 7_565
H15 H30 3.4434 no 8_564
H15 H31 2.7860 no 8_564
H16 C16 3.1762 no 3_575
H16 C17 3.5830 no 3_575
H16 C22 3.5891 no 1_565
H16 C31 3.4075 no 8_564
H16 C32 3.3889 no 8_564
H16 H16 2.5151 no 3_575
H16 H17 3.3668 no 3_575
H16 H22 3.1322 no 1_565
H16 H22 3.0587 no 3_565
H16 H31 3.1712 no 8_564
H16 H32 3.1676 no 8_564
H17 C21 3.0639 no 3_565
H17 C22 3.0062 no 3_565
H17 H16 3.3668 no 3_575
H17 H21 2.6845 no 3_565
H17 H22 2.5578 no 3_565
H17 H31 3.2513 no 6_555
H17 H32 3.1583 no 6_555
H18 C15 3.0531 no 1_545
H18 H15 2.7471 no 1_545
H18 H25 3.2081 no 7_555
H19 C25 3.1568 no 7_555
H19 H20 3.1744 no 2_555
H19 H25 2.2952 no 7_555
H19 H29 2.9378 no 7_565
H19 H30 3.1587 no 7_555
H20 C28 2.8114 no 8_564
H20 C29 2.7816 no 8_564
H20 C30 3.2803 no 8_564
H20 C31 3.5191 no 8_564
H20 C32 3.2940 no 8_564
H20 H19 3.1744 no 2_555
H20 H26 3.4815 no 8_554
H20 H28 3.0534 no 8_564
H20 H29 3.0001 no 8_564
H20 H31 3.5661 no 8_554
H21 S3 3.2138 no 3_565
H21 C17 3.5315 no 3_565
H21 C28 3.5623 no 8_564
H21 H17 2.6845 no 3_565
H21 H22 3.0035 no 3_565
H21 H26 3.2625 no 8_554
H21 H28 3.4151 no 8_564
H21 H31 3.1358 no 8_554
H21 H32 3.5092 no 8_564
H22 C16 3.5147 no 1_545
H22 C16 3.3880 no 3_565
H22 C17 3.1413 no 3_565
H22 C21 3.4848 no 3_565
H22 H16 3.1322 no 1_545
H22 H16 3.0587 no 3_565
H22 H17 2.5578 no 3_565
H22 H21 3.0035 no 3_565
H22 H22 3.2558 no 3_565
H22 H31 3.1821 no 8_554
H24 H1A 3.5283 no 7_565
H24 H3 3.3713 no 7_565
H24 H11B 2.9951 no 7_555
H24 H14 3.1542 no 7_565
H25 S2 3.4466 no 7_555
H25 S6 3.5347 no 1_545
H25 C18 3.4884 no 7_555
H25 C19 3.0592 no 7_555
H25 H18 3.2081 no 7_555
H25 H19 2.2952 no 7_555
H25 H28 3.5402 no 1_545
H25 H29 3.3596 no 1_545
H26 C28 3.1214 no 1_545
H26 H8A 3.4066 no 1_545
H26 H8B 3.3909 no 1_545
H26 H20 3.4815 no 8_555
H26 H21 3.2625 no 8_555
H26 H28 2.2871 no 1_545
H27 S1 2.7742 no 6_545
H27 C8 3.5943 no 1_545
H27 H8A 2.9647 no 1_545
H27 H8B 3.2828 no 1_545
H28 C26 3.0534 no 1_565
H28 H20 3.0534 no 8_565
H28 H21 3.4151 no 8_565
H28 H25 3.5402 no 1_565
H28 H26 2.2871 no 1_565
H29 C14 3.1131 no 7_565
H29 C15 3.3417 no 7_565
H29 C19 3.5294 no 7_565
H29 H14 2.5300 no 7_565
H29 H15 3.0089 no 7_565
H29 H19 2.9378 no 7_565
H29 H20 3.0001 no 8_565
H29 H25 3.3596 no 1_565
H30 C19 3.5201 no 7_555
H30 C30 2.9840 no 2_556
H30 H15 2.8981 no 7_565
H30 H15 3.4434 no 8_565
H30 H19 3.1587 no 7_555
H30 H30 2.2943 no 2_556
H31 C15 3.4411 no 8_565
H31 C18 3.1068 no 8_555
H31 C19 3.2323 no 8_555
H31 C20 3.0463 no 8_555
H31 C21 2.7695 no 8_555
H31 C22 2.8036 no 8_555
H31 H15 2.7860 no 8_565
H31 H16 3.1712 no 8_565
H31 H17 3.2513 no 6_545
H31 H20 3.5661 no 8_555
H31 H21 3.1358 no 8_555
H31 H22 3.1821 no 8_555
H32 S3 3.5843 no 6_555
H32 C17 3.5660 no 6_545
H32 H16 3.1676 no 8_565
H32 H17 3.1583 no 6_545
H32 H21 3.5092 no 8_565

loop_
_geom_torsion_atom_site_label_1
_geom_torsion_atom_site_label_2
_geom_torsion_atom_site_label_3
_geom_torsion_atom_site_label_4
_geom_torsion
_geom_torsion_publ_flag
C13 Fe1 C14 C13 -0.0(3) no
C13 Fe1 C14 C15 -120.0(4) no
C14 Fe1 C13 P1 -124.2(6) no
C14 Fe1 C13 C14 -0.0(3) no
C14 Fe1 C13 C17 118.7(4) no
C13 Fe1 C15 C14 37.9(3) no
C13 Fe1 C15 C16 -81.1(3) no
C15 Fe1 C13 P1 -161.0(5) no
C15 Fe1 C13 C14 -36.8(3) no
C15 Fe1 C13 C17 81.9(3) no
C13 Fe1 C16 C15 82.3(3) no
C13 Fe1 C16 C17 -38.6(3) no
C16 Fe1 C13 P1 155.2(5) no
C16 Fe1 C13 C14 -80.6(3) no
C16 Fe1 C13 C17 38.1(3) no
C13 Fe1 C17 C13 0.0(3) no
C13 Fe1 C17 C16 118.3(5) no
C17 Fe1 C13 P1 117.1(6) no
C17 Fe1 C13 C14 -118.7(4) no
C17 Fe1 C13 C17 0.0(3) no
C13 Fe1 C18 C19 -129.1(3) no
C13 Fe1 C18 C22 112.1(3) no
C18 Fe1 C13 P1 -9.1(5) no
C18 Fe1 C13 C14 115.1(3) no
C18 Fe1 C13 C17 -126.2(3) no
C13 Fe1 C19 C18 71.9(4) no
C13 Fe1 C19 C20 -168.4(2) no
C19 Fe1 C13 P1 -50.0(5) no
C19 Fe1 C13 C14 74.2(4) no
C19 Fe1 C13 C17 -167.1(3) no
C13 Fe1 C21 C20 -172.3(4) no
C13 Fe1 C21 C22 -53.4(7) no
C21 Fe1 C13 P1 70.8(7) no
C21 Fe1 C13 C14 -165.0(5) no
C21 Fe1 C13 C17 -46.3(7) no
C13 Fe1 C22 C18 -86.2(4) no
C13 Fe1 C22 C21 154.1(3) no
C22 Fe1 C13 P1 34.1(5) no
C22 Fe1 C13 C14 158.3(3) no
C22 Fe1 C13 C17 -83.0(3) no
C14 Fe1 C15 C14 -0.0(3) no
C14 Fe1 C15 C16 -119.0(5) no
C15 Fe1 C14 C13 120.0(5) no
C15 Fe1 C14 C15 -0.0(3) no
C14 Fe1 C16 C15 37.5(3) no
C14 Fe1 C16 C17 -83.4(3) no
C16 Fe1 C14 C13 82.0(3) no
C16 Fe1 C14 C15 -38.0(3) no
C14 Fe1 C17 C13 -38.4(3) no
C14 Fe1 C17 C16 79.9(3) no
C17 Fe1 C14 C13 38.2(3) no
C17 Fe1 C14 C15 -81.8(3) no
C14 Fe1 C18 C19 -85.0(4) no
C14 Fe1 C18 C22 156.2(3) no
C18 Fe1 C14 C13 -84.4(4) no
C18 Fe1 C14 C15 155.6(3) no
C14 Fe1 C19 C18 114.5(3) no
C14 Fe1 C19 C20 -125.8(3) no
C19 Fe1 C14 C13 -128.0(3) no
C19 Fe1 C14 C15 112.0(3) no
C14 Fe1 C20 C19 75.5(4) no
C14 Fe1 C20 C21 -165.5(2) no
C20 Fe1 C14 C13 -170.0(3) no
C20 Fe1 C14 C15 70.0(4) no
C14 Fe1 C22 C18 -52.3(8) no
C14 Fe1 C22 C21 -171.9(5) no
C22 Fe1 C14 C13 -47.7(8) no
C22 Fe1 C14 C15 -167.7(6) no
C15 Fe1 C16 C15 -0.0(3) no
C15 Fe1 C16 C17 -120.9(5) no
C16 Fe1 C15 C14 119.0(5) no
C16 Fe1 C15 C16 -0.0(3) no
C15 Fe1 C17 C13 -81.5(3) no
C15 Fe1 C17 C16 36.8(3) no
C17 Fe1 C15 C14 82.2(3) no
C17 Fe1 C15 C16 -36.8(3) no
C15 Fe1 C18 C19 -48.2(8) no
C15 Fe1 C18 C22 -167.0(5) no
C18 Fe1 C15 C14 -52.8(8) no
C18 Fe1 C15 C16 -171.8(5) no
C15 Fe1 C19 C18 157.7(3) no
C15 Fe1 C19 C20 -82.6(4) no
C19 Fe1 C15 C14 -86.6(4) no
C19 Fe1 C15 C16 154.4(3) no
C15 Fe1 C20 C19 114.9(3) no
C15 Fe1 C20 C21 -126.1(3) no
C20 Fe1 C15 C14 -129.1(3) no
C20 Fe1 C15 C16 111.9(3) no
C15 Fe1 C21 C20 73.1(4) no
C15 Fe1 C21 C22 -168.0(3) no
C21 Fe1 C15 C14 -169.8(3) no
C21 Fe1 C15 C16 71.2(4) no
C16 Fe1 C17 C13 -118.3(5) no
C16 Fe1 C17 C16 -0.0(3) no
C17 Fe1 C16 C15 120.9(5) no
C17 Fe1 C16 C17 -0.0(3) no
C16 Fe1 C19 C18 -165.5(5) no
C16 Fe1 C19 C20 -45.9(7) no
C19 Fe1 C16 C15 -53.4(7) no
C19 Fe1 C16 C17 -174.2(5) no
C16 Fe1 C20 C19 157.7(3) no
C16 Fe1 C20 C21 -83.3(4) no
C20 Fe1 C16 C15 -85.1(4) no
C20 Fe1 C16 C17 154.1(3) no
C16 Fe1 C21 C20 113.1(3) no
C16 Fe1 C21 C22 -128.0(3) no
C21 Fe1 C16 C15 -127.3(3) no
C21 Fe1 C16 C17 111.8(3) no
C16 Fe1 C22 C18 -169.6(3) no
C16 Fe1 C22 C21 70.7(5) no
C22 Fe1 C16 C15 -167.3(3) no
C22 Fe1 C16 C17 71.8(4) no
C17 Fe1 C18 C19 -171.5(3) no
C17 Fe1 C18 C22 69.7(4) no
C18 Fe1 C17 C13 75.0(4) no
C18 Fe1 C17 C16 -166.7(3) no
C17 Fe1 C20 C19 -167.3(4) no
C17 Fe1 C20 C21 -48.3(7) no
C20 Fe1 C17 C13 -169.8(5) no
C20 Fe1 C17 C16 -51.5(7) no
C17 Fe1 C21 C20 155.6(3) no
C17 Fe1 C21 C22 -85.5(4) no
C21 Fe1 C17 C13 157.4(3) no
C21 Fe1 C17 C16 -84.3(3) no
C17 Fe1 C22 C18 -129.3(3) no
C17 Fe1 C22 C21 111.1(3) no
C22 Fe1 C17 C13 114.5(3) no
C22 Fe1 C17 C16 -127.2(3) no
C18 Fe1 C19 C18 0.0(3) no
C18 Fe1 C19 C20 119.7(5) no
C19 Fe1 C18 C19 0.0(3) no
C19 Fe1 C18 C22 -118.8(5) no
C18 Fe1 C20 C19 -37.5(3) no
C18 Fe1 C20 C21 81.6(4) no
C20 Fe1 C18 C19 37.4(3) no
C20 Fe1 C18 C22 -81.4(3) no
C18 Fe1 C21 C20 -81.7(4) no
C18 Fe1 C21 C22 37.3(3) no
C21 Fe1 C18 C19 81.2(3) no
C21 Fe1 C18 C22 -37.6(3) no
C18 Fe1 C22 C18 0.0(4) no
C18 Fe1 C22 C21 -119.6(6) no
C22 Fe1 C18 C19 118.8(5) no
C22 Fe1 C18 C22 -0.0(4) no
C19 Fe1 C20 C19 0.0(3) no
C19 Fe1 C20 C21 119.0(6) no
C20 Fe1 C19 C18 -119.7(5) no
C20 Fe1 C19 C20 0.0(3) no
C19 Fe1 C21 C20 -37.8(3) no
C19 Fe1 C21 C22 81.2(3) no
C21 Fe1 C19 C18 -81.9(3) no
C21 Fe1 C19 C20 37.8(3) no
C19 Fe1 C22 C18 38.0(3) no
C19 Fe1 C22 C21 -81.7(4) no
C22 Fe1 C19 C18 -37.8(3) no
C22 Fe1 C19 C20 81.9(3) no
C20 Fe1 C21 C20 0.0(3) no
C20 Fe1 C21 C22 119.0(5) no
C21 Fe1 C20 C19 -119.0(5) no
C21 Fe1 C20 C21 0.0(3) no
C20 Fe1 C22 C18 81.9(4) no
C20 Fe1 C22 C21 -37.8(3) no
C22 Fe1 C20 C19 -81.1(4) no
C22 Fe1 C20 C21 38.0(3) no
C21 Fe1 C22 C18 119.6(6) no
C21 Fe1 C22 C21 0.0(3) no
C22 Fe1 C21 C20 -119.0(6) no
C22 Fe1 C21 C22 -0.0(4) no
C23 Fe2 C24 C23 -0.0(2) no
C23 Fe2 C24 C25 -118.8(5) no
C24 Fe2 C23 P2 -117.7(6) no
C24 Fe2 C23 C24 0.0(3) no
C24 Fe2 C23 C27 117.9(5) no
C23 Fe2 C25 C24 38.6(3) no
C23 Fe2 C25 C26 -82.0(3) no
C25 Fe2 C23 P2 -155.1(5) no
C25 Fe2 C23 C24 -37.4(3) no
C25 Fe2 C23 C27 80.5(3) no
C23 Fe2 C26 C25 81.5(3) no
C23 Fe2 C26 C27 -37.6(3) no
C26 Fe2 C23 P2 161.6(5) no
C26 Fe2 C23 C24 -80.7(4) no
C26 Fe2 C23 C27 37.3(3) no
C23 Fe2 C27 C23 0.0(2) no
C23 Fe2 C27 C26 119.8(5) no
C27 Fe2 C23 P2 124.4(5) no
C27 Fe2 C23 C24 -117.9(4) no
C27 Fe2 C23 C27 -0.0(3) no
C23 Fe2 C28 C29 -116.9(3) no
C23 Fe2 C28 C32 123.9(3) no
C28 Fe2 C23 P2 8.6(5) no
C28 Fe2 C23 C24 126.2(4) no
C28 Fe2 C23 C27 -115.8(4) no
C23 Fe2 C29 C28 81.1(6) no
C23 Fe2 C29 C30 -160.4(3) no
C29 Fe2 C23 P2 -32.5(6) no
C29 Fe2 C23 C24 85.2(5) no
C29 Fe2 C23 C27 -156.9(4) no
C23 Fe2 C30 C29 46(2) no
C23 Fe2 C30 C31 162.6(9) no
C30 Fe2 C23 P2 -65.8(18) no
C30 Fe2 C23 C24 51.9(17) no
C30 Fe2 C23 C27 169.8(17) no
C23 Fe2 C32 C28 -75.1(4) no
C23 Fe2 C32 C31 166.4(3) no
C32 Fe2 C23 P2 48.5(5) no
C32 Fe2 C23 C24 166.2(3) no
C32 Fe2 C23 C27 -75.9(4) no
C24 Fe2 C25 C24 0.0(3) no
C24 Fe2 C25 C26 -120.6(5) no
C25 Fe2 C24 C23 118.8(6) no
C25 Fe2 C24 C25 0.0(4) no
C24 Fe2 C26 C25 36.7(3) no
C24 Fe2 C26 C27 -82.4(4) no
C26 Fe2 C24 C23 82.1(4) no
C26 Fe2 C24 C25 -36.7(3) no
C24 Fe2 C27 C23 -38.9(3) no
C24 Fe2 C27 C26 80.9(3) no
C27 Fe2 C24 C23 38.4(3) no
C27 Fe2 C24 C25 -80.4(3) no
C24 Fe2 C28 C29 -74.5(4) no
C24 Fe2 C28 C32 166.3(3) no
C28 Fe2 C24 C23 -74.8(5) no
C28 Fe2 C24 C25 166.4(4) no
C24 Fe2 C29 C28 125.7(5) no
C24 Fe2 C29 C30 -115.8(4) no
C29 Fe2 C24 C23 -115.0(5) no
C29 Fe2 C24 C25 126.2(5) no
C24 Fe2 C30 C29 84.0(9) no
C24 Fe2 C30 C31 -159.7(5) no
C30 Fe2 C24 C23 -158.5(8) no
C30 Fe2 C24 C25 82.7(8) no
C24 Fe2 C31 C30 46.2(12) no
C24 Fe2 C31 C32 166.1(7) no
C31 Fe2 C24 C23 168.9(9) no
C31 Fe2 C24 C25 50.1(11) no
C25 Fe2 C26 C25 0.0(3) no
C25 Fe2 C26 C27 -119.1(6) no
C26 Fe2 C25 C24 120.6(5) no
C26 Fe2 C25 C26 0.0(3) no
C25 Fe2 C27 C23 -82.3(3) no
C25 Fe2 C27 C26 37.5(3) no
C27 Fe2 C25 C24 82.8(3) no
C27 Fe2 C25 C26 -37.8(3) no
C25 Fe2 C29 C28 167.2(3) no
C25 Fe2 C29 C30 -74.3(6) no
C29 Fe2 C25 C24 -75.0(6) no
C29 Fe2 C25 C26 164.4(6) no
C25 Fe2 C30 C29 126.7(7) no
C25 Fe2 C30 C31 -116.9(8) no
C30 Fe2 C25 C24 -116.6(7) no
C30 Fe2 C25 C26 122.8(7) no
C25 Fe2 C31 C30 81.9(5) no
C25 Fe2 C31 C32 -158.2(4) no
C31 Fe2 C25 C24 -158.3(6) no
C31 Fe2 C25 C26 81.1(6) no
C25 Fe2 C32 C28 167.0(6) no
C25 Fe2 C32 C31 48.5(9) no
C32 Fe2 C25 C24 168.0(6) no
C32 Fe2 C25 C26 47.3(9) no
C26 Fe2 C27 C23 -119.8(6) no
C26 Fe2 C27 C26 -0.0(4) no
C27 Fe2 C26 C25 119.1(5) no
C27 Fe2 C26 C27 -0.0(3) no
C26 Fe2 C28 C29 163.5(5) no
C26 Fe2 C28 C32 44.3(9) no
C28 Fe2 C26 C25 170.4(6) no
C28 Fe2 C26 C27 51.2(9) no
C26 Fe2 C30 C29 168.6(5) no
C26 Fe2 C30 C31 -75.1(11) no
C30 Fe2 C26 C25 -77.4(8) no
C30 Fe2 C26 C27 163.5(7) no
C26 Fe2 C31 C30 124.1(4) no
C26 Fe2 C31 C32 -116.0(5) no
C31 Fe2 C26 C25 -117.7(6) no
C31 Fe2 C26 C27 123.2(6) no
C26 Fe2 C32 C28 -159.6(3) no
C26 Fe2 C32 C31 81.9(4) no
C32 Fe2 C26 C25 -158.9(3) no
C32 Fe2 C26 C27 82.0(4) no
C27 Fe2 C28 C29 -160.3(3) no
C27 Fe2 C28 C32 80.5(4) no
C28 Fe2 C27 C23 83.2(4) no
C28 Fe2 C27 C26 -157.1(4) no
C27 Fe2 C29 C28 43.4(13) no
C27 Fe2 C29 C30 161.9(6) no
C29 Fe2 C27 C23 52.9(10) no
C29 Fe2 C27 C26 172.7(9) no
C27 Fe2 C31 C30 165.9(3) no
C27 Fe2 C31 C32 -74.1(6) no
C31 Fe2 C27 C23 163.5(5) no
C31 Fe2 C27 C26 -76.7(5) no
C27 Fe2 C32 C28 -117.0(3) no
C27 Fe2 C32 C31 124.5(3) no
C32 Fe2 C27 C23 123.9(3) no
C32 Fe2 C27 C26 -116.3(4) no
C28 Fe2 C29 C28 -0.0(4) no
C28 Fe2 C29 C30 118.5(9) no
C29 Fe2 C28 C29 -0.0(7) no
C29 Fe2 C28 C32 -119.2(8) no
C28 Fe2 C30 C29 -37.0(6) no
C28 Fe2 C30 C31 79.3(9) no
C30 Fe2 C28 C29 38.5(7) no
C30 Fe2 C28 C32 -80.7(7) no
C28 Fe2 C31 C30 -82.5(5) no
C28 Fe2 C31 C32 37.4(5) no
C31 Fe2 C28 C29 81.7(6) no
C31 Fe2 C28 C32 -37.5(6) no
C28 Fe2 C32 C28 0.0(4) no
C28 Fe2 C32 C31 -118.5(7) no
C32 Fe2 C28 C29 119.2(6) no
C32 Fe2 C28 C32 0.0(4) no
C29 Fe2 C30 C29 0.0(5) no
C29 Fe2 C30 C31 116.3(14) no
C30 Fe2 C29 C28 -118.5(12) no
C30 Fe2 C29 C30 0.0(9) no
C29 Fe2 C31 C30 -39.6(5) no
C29 Fe2 C31 C32 80.3(6) no
C31 Fe2 C29 C28 -80.0(7) no
C31 Fe2 C29 C30 38.4(6) no
C29 Fe2 C32 C28 37.1(5) no
C29 Fe2 C32 C31 -81.4(6) no
C32 Fe2 C29 C28 -37.1(5) no
C32 Fe2 C29 C30 81.4(5) no
C30 Fe2 C31 C30 0.0(11) no
C30 Fe2 C31 C32 119.9(13) no
C31 Fe2 C30 C29 -116.3(14) no
C31 Fe2 C30 C31 -0.0(5) no
C30 Fe2 C32 C28 81.6(8) no
C30 Fe2 C32 C31 -36.9(7) no
C32 Fe2 C30 C29 -79.7(8) no
C32 Fe2 C30 C31 36.6(7) no
C31 Fe2 C32 C28 118.5(9) no
C31 Fe2 C32 C31 -0.0(7) no
C32 Fe2 C31 C30 -119.9(8) no
C32 Fe2 C31 C32 -0.0(4) no
P1 S1 C1 C2 -112.2(3) no
C1 S1 P1 S2 51.5(2) no
C1 S1 P1 S3 178.2(2) no
C1 S1 P1 C13 -56.7(2) no
P1 S2 C12 C11 -174.3(3) no
C12 S2 P1 S1 52.4(2) no
C12 S2 P1 S3 -66.7(2) no
C12 S2 P1 C13 164.2(2) no
P2 S4 C8 C5 99.7(4) no
C8 S4 P2 S5 -85.0(2) no
C8 S4 P2 S6 36.5(2) no
C8 S4 P2 C23 163.5(2) no
P2 S5 C9 C10 104.8(3) no
C9 S5 P2 S4 -52.2(2) no
C9 S5 P2 S6 -179.20(19) no
C9 S5 P2 C23 55.6(2) no
S1 P1 C13 Fe1 -173.4(3) no
S1 P1 C13 C14 94.2(5) no
S1 P1 C13 C17 -85.5(4) no
S2 P1 C13 Fe1 73.0(4) no
S2 P1 C13 C14 -19.4(5) no
S2 P1 C13 C17 160.8(4) no
S3 P1 C13 Fe1 -56.2(4) no
S3 P1 C13 C14 -148.6(4) no
S3 P1 C13 C17 31.7(5) no
S4 P2 C23 Fe2 -73.3(3) no
S4 P2 C23 C24 -161.5(4) no
S4 P2 C23 C27 18.4(5) no
S5 P2 C23 Fe2 171.6(3) no
S5 P2 C23 C24 83.4(4) no
S5 P2 C23 C27 -96.6(4) no
S6 P2 C23 Fe2 53.2(4) no
S6 P2 C23 C24 -35.1(5) no
S6 P2 C23 C27 144.9(4) no
S1 C1 C2 C3 115.4(4) no
S1 C1 C2 C7 -64.4(6) no
C1 C2 C3 C4 -177.2(4) no
C1 C2 C7 C6 178.0(5) no
C3 C2 C7 C6 -1.8(8) no
C7 C2 C3 C4 2.5(7) no
C2 C3 C4 C5 -1.7(7) no
C3 C4 C5 C6 0.1(7) no
C3 C4 C5 C8 -178.3(4) no
C4 C5 C6 C7 0.7(8) no
C4 C5 C8 S4 -85.5(6) no
C6 C5 C8 S4 96.2(6) no
C8 C5 C6 C7 179.1(5) no
C5 C6 C7 C2 0.2(9) no
S5 C9 C10 C11 65.1(5) no
C9 C10 C11 C12 178.0(4) no
C10 C11 C12 S2 169.5(4) no
Fe1 C13 C14 Fe1 0.00(3) no
Fe1 C13 C14 C15 59.3(4) no
Fe1 C13 C17 Fe1 0.00(3) no
Fe1 C13 C17 C16 -60.0(4) no
P1 C13 C14 Fe1 120.3(5) no
P1 C13 C14 C15 179.6(4) no
P1 C13 C17 Fe1 -120.1(5) no
P1 C13 C17 C16 179.9(4) no
C14 C13 C17 Fe1 60.1(4) no
C14 C13 C17 C16 0.1(7) no
C17 C13 C14 Fe1 -59.9(4) no
C17 C13 C14 C15 -0.6(7) no
Fe1 C14 C15 Fe1 -0.00(3) no
Fe1 C14 C15 C16 58.9(4) no
C13 C14 C15 Fe1 -58.0(4) no
C13 C14 C15 C16 0.9(7) no
Fe1 C15 C16 Fe1 0.00(2) no
Fe1 C15 C16 C17 58.3(4) no
C14 C15 C16 Fe1 -59.1(5) no
C14 C15 C16 C17 -0.8(8) no
Fe1 C16 C17 Fe1 -0.00(2) no
Fe1 C16 C17 C13 59.3(4) no
C15 C16 C17 Fe1 -58.9(5) no
C15 C16 C17 C13 0.5(7) no
Fe1 C18 C19 Fe1 -0.00(2) no
Fe1 C18 C19 C20 -59.1(4) no
Fe1 C18 C22 Fe1 -0.00(3) no
Fe1 C18 C22 C21 59.1(4) no
C19 C18 C22 Fe1 -60.1(5) no
C19 C18 C22 C21 -1.0(8) no
C22 C18 C19 Fe1 60.0(5) no
C22 C18 C19 C20 1.0(8) no
Fe1 C19 C20 Fe1 -0.00(3) no
Fe1 C19 C20 C21 -59.3(4) no
C18 C19 C20 Fe1 58.7(5) no
C18 C19 C20 C21 -0.6(8) no
Fe1 C20 C21 Fe1 0.00(3) no
Fe1 C20 C21 C22 -59.4(4) no
C19 C20 C21 Fe1 59.4(5) no
C19 C20 C21 C22 -0.0(8) no
Fe1 C21 C22 Fe1 0.00(3) no
Fe1 C21 C22 C18 -59.0(4) no
C20 C21 C22 Fe1 59.7(5) no
C20 C21 C22 C18 0.6(8) no
Fe2 C23 C24 Fe2 0.00(3) no
Fe2 C23 C24 C25 60.4(4) no
Fe2 C23 C27 Fe2 0.00(3) no
Fe2 C23 C27 C26 -60.2(3) no
P2 C23 C24 Fe2 119.7(4) no
P2 C23 C24 C25 -179.9(4) no
P2 C23 C27 Fe2 -119.5(5) no
P2 C23 C27 C26 -179.6(4) no
C24 C23 C27 Fe2 60.5(4) no
C24 C23 C27 C26 0.4(6) no
C27 C23 C24 Fe2 -60.3(4) no
C27 C23 C24 C25 0.1(7) no
Fe2 C24 C25 Fe2 0.00(3) no
Fe2 C24 C25 C26 58.1(5) no
C23 C24 C25 Fe2 -58.7(5) no
C23 C24 C25 C26 -0.6(8) no
Fe2 C25 C26 Fe2 0.00(2) no
Fe2 C25 C26 C27 58.5(4) no
C24 C25 C26 Fe2 -57.7(6) no
C24 C25 C26 C27 0.8(8) no
Fe2 C26 C27 Fe2 -0.00(3) no
Fe2 C26 C27 C23 59.1(4) no
C25 C26 C27 Fe2 -59.8(5) no
C25 C26 C27 C23 -0.7(7) no
Fe2 C28 C29 Fe2 -0.00(3) no
Fe2 C28 C29 C30 -59.4(8) no
Fe2 C28 C32 Fe2 0.00(2) no
Fe2 C28 C32 C31 61.8(5) no
C29 C28 C32 Fe2 -59.9(9) no
C29 C28 C32 C31 1.8(12) no
C32 C28 C29 Fe2 59.7(7) no
C32 C28 C29 C30 0.3(13) no
Fe2 C29 C30 Fe2 0.00(3) no
Fe2 C29 C30 C31 -62.9(9) no
C28 C29 C30 Fe2 60.5(10) no
C28 C29 C30 C31 -2.4(17) no
Fe2 C30 C31 Fe2 -0.00(3) no
Fe2 C30 C31 C32 -58.5(8) no
C29 C30 C31 Fe2 62.0(10) no
C29 C30 C31 C32 3.5(16) no
Fe2 C31 C32 Fe2 0.00(3) no
Fe2 C31 C32 C28 -61.5(6) no
C30 C31 C32 Fe2 58.2(11) no
C30 C31 C32 C28 -3.3(13) no
